data_2202093
loop_
_publ_author_name
'Doran, Michael B.'
'Norquist, Alexander J.'
'O'Hare, Dermot'

_publ_section_title
;
 <i>catena</i>-Poly[tetramethylammonium
 [[(nitrato-\k^2^<i>O,O</i>')dioxouranium]-\m~3~-sulfato]]
;
_journal_issue 6
_journal_name_full 'Acta Crystallographica Section E'
_journal_page_first m373
_journal_page_last m375
_journal_paper_doi 10.1107/S1600536803010808
_journal_volume 59
_journal_year 2003
_chemical_formula_iupac '(C4 H12 N) [U O2 (N O3) (S O4)]'
_chemical_formula_moiety 'C4 H12 N2 O9 S1 U1'
_chemical_formula_sum 'C4 H12 N2 O9 S U'
_chemical_formula_weight 502.24
_chemical_name_systematic ?
_space_group_IT_number 12
_symmetry_cell_setting monoclinic
_symmetry_space_group_name_Hall '-C 2y'
_symmetry_space_group_name_H-M 'C 1 2/m 1'
_atom_sites_solution_hydrogens geom
_atom_sites_solution_primary direct
_cell_angle_alpha 90
_cell_angle_beta 97.5468(18)
_cell_angle_gamma 90
_cell_formula_units_Z 4
_cell_length_a 21.1060(10)
_cell_length_b 6.9350(3)
_cell_length_c 8.4284(5)
_cell_measurement_reflns_used 1226
_cell_measurement_temperature 150
_cell_measurement_theta_max 27
_cell_measurement_theta_min 5
_cell_volume 1222.98(11)
_computing_cell_refinement
;
DENZO/SCALEPACK
;
_computing_data_collection
;
COLLECT (Nonius, 1997-2001)
;
_computing_data_reduction
;
DENZO/SCALEPACK (Otwinowski & Minor, 1996)
;
_computing_molecular_graphics
;
CAMERON (Watkin et al., 1996)
;
_computing_publication_material
;
CRYSTALS
;
_computing_structure_refinement
;
CRYSTALS (Watkin et al., 2001)
;
_computing_structure_solution
;
SIR92 (Altomare et al., 1994)
;
_diffrn_ambient_temperature 150
_diffrn_measured_fraction_theta_full 1.000
_diffrn_measured_fraction_theta_max 1.000
_diffrn_measurement_device_type
;
Enraf-Nonius KappaCCD
;
_diffrn_measurement_method \w
_diffrn_radiation_monochromator graphite
_diffrn_radiation_type 'Mo K\a'
_diffrn_radiation_wavelength 0.71073
_diffrn_reflns_av_R_equivalents 0.03
_diffrn_reflns_limit_h_max 27
_diffrn_reflns_limit_h_min -27
_diffrn_reflns_limit_k_max 8
_diffrn_reflns_limit_k_min -7
_diffrn_reflns_limit_l_max 10
_diffrn_reflns_limit_l_min -10
_diffrn_reflns_number 2501
_diffrn_reflns_theta_full 27.51
_diffrn_reflns_theta_max 27.51
_diffrn_reflns_theta_min 5.49
_diffrn_standards_decay_% 0.00
_diffrn_standards_interval_count 0
_diffrn_standards_interval_time 0
_diffrn_standards_number 0
_exptl_absorpt_coefficient_mu 13.481
_exptl_absorpt_correction_T_max 0.76
_exptl_absorpt_correction_T_min 0.76
_exptl_absorpt_correction_type multi-scan
_exptl_absorpt_process_details '(Otwinowski & Minor, 1996)'
_exptl_crystal_colour yellow
_exptl_crystal_density_diffrn 2.728
_exptl_crystal_density_meas ?
_exptl_crystal_description block
_exptl_crystal_F_000 879.898
_exptl_crystal_size_max 0.02
_exptl_crystal_size_mid 0.02
_exptl_crystal_size_min 0.02
_refine_diff_density_max 0.93
_refine_diff_density_min -0.89
_refine_ls_extinction_coef 6.3(7)
_refine_ls_extinction_method 'Larson 1970 Crystallographic Computing eq 22'
_refine_ls_goodness_of_fit_ref 0.8619
_refine_ls_hydrogen_treatment noref
_refine_ls_matrix_type full
_refine_ls_number_parameters 95
_refine_ls_number_reflns 1240
_refine_ls_R_factor_gt 0.0245
_refine_ls_shift/su_max 0.000558
_refine_ls_structure_factor_coef Fsqd
_refine_ls_weighting_details
;
Chebychev polynomial with 5 parameters (Carruthers & Watkin, 1979),
  3.86     4.01     1.57    0.107    0.409
;
_refine_ls_weighting_scheme calc
_refine_ls_wR_factor_ref 0.0483
_reflns_number_gt 1240
_reflns_number_total 1483
_reflns_threshold_expression I>3\s(I)
_cod_data_source_file na6235.cif
_cod_data_source_block I
_cod_depositor_comments
;
The following automatic conversions were performed:

'_chemical_melting_point' value 'not measured' was changed to '?' -
the value is undefined or not given.

Automatic conversion script
Id: cif_fix_values 1715 2011-07-08 13:25:40Z adriana 

The following automatic conversions were performed:

'_exptl_crystal_density_meas' value 'not measured' was changed to '?'
- the value is perceived as not measured.

Automatic conversion script
Id: cif_fix_values 3008 2015-01-20 13:52:24Z robertas 
;
_cod_original_cell_volume 1223.00(10)
_cod_original_sg_symbol_H-M 'C 2/m'
_cod_original_formula_sum 'C4 H12 N2 O9 S1 U1'
_cod_database_code 2202093
_cod_database_fobs_code 2202093

loop_
_symmetry_equiv_pos_as_xyz
x,y,z
-x,-y,-z
x+1/2,y+1/2,z
-x+1/2,-y+1/2,-z
-x,y,-z
x,-y,z
-x+1/2,y+1/2,-z
x+1/2,-y+1/2,z

loop_
_atom_site_label
_atom_site_fract_x
_atom_site_fract_y
_atom_site_fract_z
_atom_site_U_iso_or_equiv
_atom_site_adp_type
_atom_site_occupancy
_atom_site_type_symbol
U1 0.855337(17) -0.5000 0.64171(4) 0.0123 Uani 1.0000 U
S1 0.79668(9) 0.0000 0.6245(2) 0.0155 Uani 1.0000 S
O1 0.8845(3) -0.5000 0.4550(7) 0.0240 Uani 1.0000 O
O2 0.8288(3) -0.5000 0.8315(7) 0.0226 Uani 1.0000 O
O3 0.95723(18) -0.3443(6) 0.7616(5) 0.0247 Uani 1.0000 O
O4 0.83883(19) -0.1705(6) 0.6171(5) 0.0258 Uani 1.0000 O
O5 0.7494(3) -0.5000 0.5260(7) 0.0225 Uani 1.0000 O
O6 1.0425(3) -0.5000 0.8688(8) 0.0305 Uani 1.0000 O
O7 0.7647(3) 0.0000 0.7643(8) 0.0320 Uani 1.0000 O
N1 0.9882(3) -0.5000 0.8006(9) 0.0196 Uani 1.0000 N
N2 0.8761(3) 0.0000 0.1586(9) 0.0221 Uani 1.0000 N
C1 0.9147(5) 0.0000 0.0227(12) 0.0344 Uani 1.0000 C
C2 0.9221(5) 0.0000 0.3081(11) 0.0299 Uani 1.0000 C
C3 0.8338(3) -0.1751(9) 0.1524(8) 0.0304 Uani 1.0000 C
H1 0.8847 0.0000 -0.0816 0.0461 Uiso 1.0000 H
H2 0.9418 0.1322 0.0268 0.0461 Uiso 1.0000 H
H3 0.9501 0.1322 0.3115 0.0368 Uiso 1.0000 H
H4 0.8988 0.0000 0.4037 0.0368 Uiso 1.0000 H
H5 0.8029 -0.1727 0.0513 0.0374 Uiso 1.0000 H
H6 0.8604 -0.2943 0.1549 0.0374 Uiso 1.0000 H
H7 0.8094 -0.1743 0.2465 0.0374 Uiso 1.0000 H

loop_
_atom_site_aniso_label
_atom_site_aniso_U_11
_atom_site_aniso_U_22
_atom_site_aniso_U_33
_atom_site_aniso_U_12
_atom_site_aniso_U_13
_atom_site_aniso_U_23
U1 0.01471(16) 0.00708(15) 0.01436(16) 0.0000 -0.00130(10) 0.0000
S1 0.0172(9) 0.0077(8) 0.0203(9) 0.0000 -0.0024(7) 0.0000
O1 0.029(3) 0.020(3) 0.023(3) 0.0000 0.006(3) 0.0000
O2 0.024(3) 0.027(3) 0.016(3) 0.0000 0.000(2) 0.0000
O3 0.020(2) 0.014(2) 0.038(2) -0.0013(17) -0.0049(17) 0.0008(19)
O4 0.028(2) 0.0075(19) 0.040(3) 0.0040(16) -0.0026(19) -0.0002(18)
O5 0.018(3) 0.021(3) 0.027(3) 0.0000 -0.004(2) 0.0000
O6 0.017(3) 0.036(4) 0.036(4) 0.0000 -0.006(3) 0.0000
O7 0.031(4) 0.041(4) 0.025(3) 0.0000 0.008(3) 0.0000
N1 0.022(4) 0.014(3) 0.023(4) 0.0000 0.001(3) 0.0000
N2 0.027(4) 0.015(3) 0.025(4) 0.0000 0.006(3) 0.0000
C1 0.043(6) 0.031(5) 0.034(5) 0.0000 0.023(4) 0.0000
C2 0.033(5) 0.033(5) 0.024(5) 0.0000 0.001(4) 0.0000
C3 0.029(3) 0.017(3) 0.046(4) -0.004(2) 0.007(3) -0.006(3)

loop_
_atom_type_symbol
_atom_type_scat_dispersion_real
_atom_type_scat_dispersion_imag
_atom_type_scat_source
'U   ' -10.6730 9.6540 International_Tables_Vol_IV_Table_2.2B
'S   ' 0.1246 0.1234 International_Tables_Vol_IV_Table_2.2B
'O   ' 0.0106 0.0060 International_Tables_Vol_IV_Table_2.2B
'C   ' 0.0033 0.0016 International_Tables_Vol_IV_Table_2.2B
'N   ' 0.0061 0.0033 International_Tables_Vol_IV_Table_2.2B
'H   ' 0.0000 0.0000 International_Tables_Vol_IV_Table_2.2B

loop_
_geom_angle_atom_site_label_1
_geom_angle_atom_site_label_2
_geom_angle_atom_site_label_3
_geom_angle_site_symmetry_1
_geom_angle_site_symmetry_3
_geom_angle
_geom_angle_publ_flag
O1 U1 O2 . . 178.1(3) yes
O1 U1 O3 . . 88.8(2) yes
O1 U1 O4 . . 89.20(12) yes
O1 U1 O5 . . 93.1(3) yes
O2 U1 O3 . . 89.5(2) yes
O2 U1 O4 . . 91.11(12) yes
O2 U1 O5 . . 88.7(2) yes
O3 U1 O3 . 6_545 51.23(18) yes
O3 U1 O4 . . 73.81(13) yes
O3 U1 O4 . 6_545 125.03(13) yes
O3 U1 O5 . . 154.33(9) yes
O4 U1 O4 . 6_545 161.05(19) yes
O4 U1 O5 . . 80.60(10) yes
O4 S1 O4 . 6_555 105.4(3) yes
O4 S1 O5 . 4_646 106.9(2) yes
O4 S1 O7 . . 112.6(2) yes
O5 S1 O7 4_646 . 112.0(4) yes
U1 O3 N1 . . 97.0(3) yes
U1 O4 S1 . . 149.9(3) yes
U1 O5 S1 . 4_646 147.3(4) yes
O3 N1 O3 . 6_545 114.7(6) yes
O3 N1 O6 . . 122.6(3) yes
C1 N2 C2 . . 106.8(7) no
C1 N2 C3 . . 110.8(5) no
C2 N2 C3 . . 110.4(5) no
C3 N2 C3 . 6_555 107.7(6) no
N2 C1 H1 . . 108.901 no
N2 C1 H2 . . 108.454 no
H1 C1 H2 . . 107.252 no
H2 C1 H2 . 6_555 116.338 no
N2 C3 H5 . . 109.444 no
N2 C3 H6 . . 109.789 no
H5 C3 H6 . . 109.435 no
N2 C3 H7 . . 109.459 no
H5 C3 H7 . . 109.145 no
H6 C3 H7 . . 109.553 no
N2 C2 H4 . . 110.344 no
N2 C2 H3 . . 108.319 no
H4 C2 H3 . . 107.639 no
H3 C2 H3 . 6_555 114.563 no

loop_
_geom_bond_atom_site_label_1
_geom_bond_atom_site_label_2
_geom_bond_site_symmetry_1
_geom_bond_site_symmetry_2
_geom_bond_distance
_geom_bond_publ_flag
U1 O1 . . 1.763(6) yes
U1 O2 . . 1.763(6) yes
U1 O3 . . 2.498(4) yes
U1 O4 . . 2.317(4) yes
U1 O5 . . 2.320(6) yes
N1 O3 . . 1.282(5) yes
N1 O6 . . 1.213(9) yes
S1 O4 . . 1.486(4) yes
S1 O5 . 4_646 1.493(6) yes
S1 O7 . . 1.433(7) yes
N2 C1 . . 1.491(11) no
N2 C2 . . 1.486(11) no
N2 C3 . . 1.504(7) no
C1 H1 . . 1.014 no
C1 H2 . . 1.079 no
C2 H3 . . 1.089 no
C2 H4 . . 0.997 no
C3 H5 . . 1.003 no
C3 H6 . . 0.998 no
C3 H7 . . 1.001 no
